data_4501510
loop_
_publ_author_name
'Bai, Hong-Ye'
'Ma, Jian-Fang'
'Yang, Jin'
'Zhang, Lai-Ping'
'Ma, Ji-Cheng'
'Liu, Ying-Ying'

_publ_section_title
;
 Eight Two-Dimensional and Three-Dimensional Metal&#x2212;Organic
 Frameworks Based on a Flexible Tetrakis(imidazole) Ligand: Synthesis,
 Topological Structures, and Photoluminescent Properties
;
_journal_issue 4
_journal_name_full 'Crystal Growth &amp; Design'
_journal_page_first 1946
_journal_paper_doi 10.1021/cg100032n
_journal_volume 10
_journal_year 2010
_chemical_formula_moiety 'C17 H20 N8 O8 S2 Zn2, 2(H2 O)'
_chemical_formula_sum 'C17 H24 N8 O10 S2 Zn2'
_chemical_formula_weight 695.30
_chemical_name_systematic
;
 ?
;
_space_group_IT_number 14
_symmetry_cell_setting monoclinic
_symmetry_space_group_name_Hall '-P 2ybc'
_symmetry_space_group_name_H-M 'P 1 21/c 1'
_atom_sites_solution_hydrogens geom
_atom_sites_solution_primary direct
_atom_sites_solution_secondary difmap
_audit_creation_method SHELXL-97
_cell_angle_alpha 90.00
_cell_angle_beta 98.519(4)
_cell_angle_gamma 90.00
_cell_formula_units_Z 4
_cell_length_a 16.9135(7)
_cell_length_b 10.3252(4)
_cell_length_c 14.3606(7)
_cell_measurement_reflns_used 4525
_cell_measurement_temperature 293(2)
_cell_measurement_theta_max 25.4
_cell_measurement_theta_min 4.2
_cell_volume 2480.20(19)
_computing_cell_refinement CrysAlis
_computing_data_collection 'CrysAlis (Oxford Diffraction, 2006)'
_computing_data_reduction CrysAlis
_computing_structure_refinement 'SHELXL-97 (Sheldrick, 1997)'
_computing_structure_solution 'SHELXS-97 (Sheldrick, 1997)'
_diffrn_ambient_temperature 293(2)
_diffrn_detector_area_resol_mean 10.0
_diffrn_measured_fraction_theta_full 0.994
_diffrn_measured_fraction_theta_max 0.994
_diffrn_measurement_device_type 'Oxford Diffraction Gemini R Ultra'
_diffrn_measurement_method '\w scan'
_diffrn_radiation_monochromator graphite
_diffrn_radiation_source 'fine-focus sealed tube'
_diffrn_radiation_type MoK\a
_diffrn_radiation_wavelength 0.71073
_diffrn_reflns_av_R_equivalents 0.0641
_diffrn_reflns_av_sigmaI/netI 0.1410
_diffrn_reflns_limit_h_max 20
_diffrn_reflns_limit_h_min -16
_diffrn_reflns_limit_k_max 12
_diffrn_reflns_limit_k_min -10
_diffrn_reflns_limit_l_max 17
_diffrn_reflns_limit_l_min -16
_diffrn_reflns_number 9970
_diffrn_reflns_theta_full 25.00
_diffrn_reflns_theta_max 25.36
_diffrn_reflns_theta_min 4.15
_exptl_absorpt_coefficient_mu 2.173
_exptl_absorpt_correction_T_max 0.729
_exptl_absorpt_correction_T_min 0.652
_exptl_absorpt_correction_type multi-scan
_exptl_absorpt_process_details
;
CrysAlis (Oxford Diffraction, 2006)
;
_exptl_crystal_colour colorless
_exptl_crystal_density_diffrn 1.862
_exptl_crystal_density_method 'not measured'
_exptl_crystal_description block
_exptl_crystal_F_000 1416
_exptl_crystal_size_max 0.21
_exptl_crystal_size_mid 0.18
_exptl_crystal_size_min 0.14
_refine_diff_density_max 0.358
_refine_diff_density_min -0.433
_refine_diff_density_rms 0.085
_refine_ls_extinction_method none
_refine_ls_goodness_of_fit_ref 0.712
_refine_ls_hydrogen_treatment mixed
_refine_ls_matrix_type full
_refine_ls_number_parameters 364
_refine_ls_number_reflns 4525
_refine_ls_number_restraints 6
_refine_ls_restrained_S_all 0.712
_refine_ls_R_factor_all 0.0915
_refine_ls_R_factor_gt 0.0367
_refine_ls_shift/su_max 0.001
_refine_ls_shift/su_mean 0.000
_refine_ls_structure_factor_coef Fsqd
_refine_ls_weighting_details 'calc w=1/[\s^2^(Fo^2^)+(0.0000P)^2^+0.0000P] where P=(Fo^2^+2Fc^2^)/3'
_refine_ls_weighting_scheme calc
_refine_ls_wR_factor_gt 0.0442
_refine_ls_wR_factor_ref 0.0495
_reflns_number_gt 2415
_reflns_number_total 4525
_reflns_threshold_expression >2sigma(I)
_cod_data_source_file cg100032n_si_002.cif
_cod_data_source_block Compound-1
_cod_original_sg_symbol_Hall '-P 2ybc '
_cod_original_sg_symbol_H-M 'P 21/c'
_cod_database_code 4501510

loop_
_symmetry_equiv_pos_as_xyz
'x, y, z'
'-x, y+1/2, -z+1/2'
'-x, -y, -z'
'x, -y-1/2, z-1/2'

loop_
_atom_site_label
_atom_site_type_symbol
_atom_site_fract_x
_atom_site_fract_y
_atom_site_fract_z
_atom_site_U_iso_or_equiv
_atom_site_adp_type
_atom_site_occupancy
_atom_site_symmetry_multiplicity
_atom_site_calc_flag
_atom_site_refinement_flags
Zn1 Zn 0.42804(3) 0.13469(4) 0.98100(4) 0.02329(13) Uani 1 1 d .
Zn2 Zn -0.00004(3) 0.49568(5) 0.65457(3) 0.02485(12) Uani 1 1 d .
C1 C 0.3663(2) 0.3862(3) 1.0371(3) 0.0219(10) Uani 1 1 d .
H1 H 0.3467 0.3485 1.0878 0.026 Uiso 1 1 calc R
C2 C 0.4268(2) 0.4142(3) 0.9167(3) 0.0239(10) Uani 1 1 d .
H2 H 0.4565 0.3984 0.8683 0.029 Uiso 1 1 calc R
C3 C 0.3962(2) 0.5292(3) 0.9363(3) 0.0246(10) Uani 1 1 d .
H3 H 0.4006 0.6066 0.9043 0.030 Uiso 1 1 calc R
C4 C 0.3179(2) 0.6059(3) 1.0644(3) 0.0205(10) Uani 1 1 d .
H4A H 0.3464 0.6872 1.0630 0.025 Uiso 1 1 calc R
H4B H 0.3236 0.5782 1.1296 0.025 Uiso 1 1 calc R
C5 C 0.2287(2) 0.6317(3) 1.0303(3) 0.0173(9) Uani 1 1 d .
C6 C 0.1957(2) 0.6931(3) 1.1157(3) 0.0231(10) Uani 1 1 d .
H6A H 0.2361 0.7507 1.1479 0.028 Uiso 1 1 calc R
H6B H 0.1495 0.7455 1.0920 0.028 Uiso 1 1 calc R
C7 C 0.0995(2) 0.6004(4) 1.2097(3) 0.0288(11) Uani 1 1 d .
H7 H 0.0585 0.6565 1.1854 0.035 Uiso 1 1 calc R
C8 C 0.2143(2) 0.5049(4) 1.2354(3) 0.0374(11) Uani 1 1 d .
H8 H 0.2672 0.4817 1.2335 0.045 Uiso 1 1 calc R
C9 C 0.1645(3) 0.4504(4) 1.2886(3) 0.0310(11) Uani 1 1 d .
H9 H 0.1775 0.3816 1.3298 0.037 Uiso 1 1 calc R
C13 C 0.2075(2) 0.4184(4) 0.8430(3) 0.0306(11) Uani 1 1 d .
H13 H 0.2583 0.3843 0.8613 0.037 Uiso 1 1 calc R
C12 C 0.1649(2) 0.4144(4) 0.7561(3) 0.0327(11) Uani 1 1 d .
H12 H 0.1817 0.3763 0.7036 0.039 Uiso 1 1 calc R
C11 C 0.0934(2) 0.5134(4) 0.8437(3) 0.0256(10) Uani 1 1 d .
H11 H 0.0512 0.5571 0.8645 0.031 Uiso 1 1 calc R
C10 C 0.1779(2) 0.5089(4) 1.0003(3) 0.0237(9) Uani 1 1 d .
H10A H 0.2052 0.4345 1.0311 0.028 Uiso 1 1 calc R
H10B H 0.1272 0.5173 1.0236 0.028 Uiso 1 1 calc R
C14 C 0.2180(2) 0.7294(3) 0.9488(3) 0.0199(10) Uani 1 1 d .
H14A H 0.2431 0.6946 0.8976 0.024 Uiso 1 1 calc R
H14B H 0.1613 0.7382 0.9260 0.024 Uiso 1 1 calc R
C15 C 0.3218(2) 0.9029(3) 0.9548(3) 0.0248(11) Uani 1 1 d .
H15 H 0.3586 0.8543 0.9275 0.030 Uiso 1 1 calc R
C16 C 0.2136(2) 0.9583(3) 1.0119(3) 0.0290(11) Uani 1 1 d .
H16 H 0.1634 0.9571 1.0309 0.035 Uiso 1 1 calc R
C17 C 0.2653(2) 1.0591(4) 1.0171(3) 0.0278(11) Uani 1 1 d .
H17 H 0.2561 1.1402 1.0416 0.033 Uiso 1 1 calc R
N1 N 0.40732(18) 0.3237(3) 0.9793(3) 0.0225(8) Uani 1 1 d .
N2 N 0.35703(17) 0.5110(3) 1.0126(2) 0.0192(7) Uani 1 1 d .
N3 N 0.17242(18) 0.6015(3) 1.1844(2) 0.0219(8) Uani 1 1 d .
N4 N 0.09252(18) 0.5103(3) 1.2733(2) 0.0273(8) Uani 1 1 d .
N5 N 0.09291(19) 0.4751(3) 0.7569(3) 0.0285(9) Uani 1 1 d .
N6 N 0.16154(17) 0.4825(3) 0.8994(2) 0.0223(8) Uani 1 1 d .
N7 N 0.25098(17) 0.8580(3) 0.9723(2) 0.0207(8) Uani 1 1 d .
N8 N 0.33267(17) 1.0248(3) 0.9815(2) 0.0243(8) Uani 1 1 d .
O1 O 0.42189(16) 0.0022(3) 1.1969(2) 0.0403(8) Uani 1 1 d .
O2 O 0.50593(15) 0.1008(2) 1.0936(2) 0.0314(8) Uani 1 1 d .
O3 O 0.56276(17) 0.0331(3) 1.2478(2) 0.0553(10) Uani 1 1 d .
O4 O 0.51622(17) -0.1252(2) 1.1295(2) 0.0446(9) Uani 1 1 d .
O5 O -0.02729(17) 0.3527(3) 0.5686(2) 0.0479(9) Uani 1 1 d .
O6 O 0.00454(18) 0.1535(2) 0.5021(3) 0.0418(8) Uani 1 1 d .
O7 O 0.10372(17) 0.3235(3) 0.5311(3) 0.0599(11) Uani 1 1 d .
O8 O -0.0093(2) 0.3416(3) 0.4076(2) 0.0543(10) Uani 1 1 d .
S1 S 0.50080(6) 0.00336(11) 1.16981(8) 0.0275(3) Uani 1 1 d .
S2 S 0.02162(6) 0.28978(9) 0.50309(9) 0.0255(3) Uani 1 1 d .
O1W O 0.3546(2) -0.2736(3) 0.7658(3) 0.0470(9) Uani 1 1 d D
H1C H 0.389(2) -0.212(3) 0.766(4) 0.070 Uiso 1 1 d D
H1D H 0.369(3) -0.334(3) 0.732(3) 0.070 Uiso 1 1 d D
O2W O 0.3429(2) 0.2476(3) 1.2271(3) 0.0532(10) Uani 1 1 d D
H2C H 0.381(2) 0.288(4) 1.262(3) 0.080 Uiso 1 1 d D
H2D H 0.361(3) 0.172(3) 1.216(4) 0.080 Uiso 1 1 d D

loop_
_atom_site_aniso_label
_atom_site_aniso_U_11
_atom_site_aniso_U_22
_atom_site_aniso_U_33
_atom_site_aniso_U_23
_atom_site_aniso_U_13
_atom_site_aniso_U_12
Zn1 0.0222(3) 0.0184(2) 0.0299(3) 0.0008(2) 0.0058(2) 0.0015(2)
Zn2 0.0275(3) 0.0287(2) 0.0182(3) 0.0012(3) 0.0029(2) -0.0048(2)
C1 0.024(2) 0.025(2) 0.017(3) 0.004(2) 0.004(2) -0.0013(19)
C2 0.022(2) 0.031(2) 0.019(3) 0.003(2) 0.004(2) 0.0022(19)
C3 0.027(2) 0.021(2) 0.026(3) 0.0052(19) 0.006(2) -0.0010(18)
C4 0.019(2) 0.020(2) 0.023(3) -0.0046(19) 0.0048(19) 0.0030(17)
C5 0.017(2) 0.0161(18) 0.020(3) -0.0007(19) 0.0044(18) 0.0000(18)
C6 0.030(3) 0.018(2) 0.021(3) 0.0029(19) 0.003(2) -0.0020(18)
C7 0.024(3) 0.029(2) 0.035(3) -0.004(2) 0.010(2) 0.008(2)
C8 0.029(2) 0.046(2) 0.038(3) 0.013(3) 0.009(2) 0.020(2)
C9 0.043(3) 0.029(2) 0.020(3) 0.013(2) 0.004(2) 0.012(2)
C13 0.026(3) 0.041(3) 0.025(3) -0.011(2) 0.004(2) 0.010(2)
C12 0.029(3) 0.044(3) 0.024(3) -0.013(2) 0.003(2) 0.002(2)
C11 0.022(2) 0.027(2) 0.028(3) -0.005(2) 0.003(2) 0.006(2)
C10 0.018(2) 0.030(2) 0.022(3) 0.000(2) 0.0022(18) -0.001(2)
C14 0.016(2) 0.025(2) 0.019(3) -0.0033(19) 0.0018(19) -0.0048(18)
C15 0.022(2) 0.027(2) 0.026(3) 0.000(2) 0.006(2) 0.0063(19)
C16 0.029(3) 0.022(2) 0.039(3) 0.000(2) 0.013(2) 0.009(2)
C17 0.026(3) 0.019(2) 0.040(3) -0.002(2) 0.011(2) 0.002(2)
N1 0.023(2) 0.0230(17) 0.023(2) 0.0038(16) 0.0076(17) 0.0048(15)
N2 0.0225(18) 0.0150(16) 0.022(2) 0.0048(17) 0.0102(15) 0.0084(16)
N3 0.025(2) 0.0226(18) 0.018(2) -0.0006(16) 0.0020(17) 0.0057(15)
N4 0.032(2) 0.0303(18) 0.020(2) 0.0082(19) 0.0044(16) 0.0031(19)
N5 0.026(2) 0.034(2) 0.026(3) -0.0020(18) 0.0060(17) -0.0029(17)
N6 0.0240(19) 0.0229(18) 0.019(2) -0.0019(17) 0.0001(16) -0.0015(16)
N7 0.0188(18) 0.0222(17) 0.022(2) 0.0026(16) 0.0064(16) 0.0017(16)
N8 0.0185(18) 0.0195(19) 0.036(2) -0.0056(16) 0.0072(16) 0.0026(15)
O1 0.0407(18) 0.0428(15) 0.043(2) 0.0021(19) 0.0236(15) 0.0010(16)
O2 0.0293(17) 0.0332(16) 0.031(2) 0.0162(14) 0.0010(14) -0.0002(13)
O3 0.053(2) 0.077(3) 0.029(2) 0.0101(19) -0.0167(17) -0.0097(17)
O4 0.070(2) 0.0239(15) 0.048(2) 0.0002(16) 0.0374(18) 0.0074(16)
O5 0.047(2) 0.0507(18) 0.049(3) -0.0253(18) 0.0181(18) -0.0120(16)
O6 0.0560(19) 0.0231(14) 0.047(2) 0.0002(18) 0.0109(16) -0.0117(16)
O7 0.031(2) 0.069(2) 0.078(3) 0.000(2) 0.0010(19) -0.0211(16)
O8 0.096(3) 0.0378(17) 0.022(2) 0.0158(16) -0.0169(19) -0.0353(17)
S1 0.0320(6) 0.0289(5) 0.0223(7) -0.0005(6) 0.0066(5) 0.0040(6)
S2 0.0261(7) 0.0238(5) 0.0264(7) -0.0010(5) 0.0035(6) -0.0068(5)
O1W 0.052(2) 0.0375(19) 0.050(3) 0.0055(18) 0.0041(19) 0.0077(16)
O2W 0.060(3) 0.048(2) 0.052(3) 0.012(2) 0.008(2) 0.0076(18)

loop_
_atom_type_symbol
_atom_type_description
_atom_type_scat_dispersion_real
_atom_type_scat_dispersion_imag
_atom_type_scat_source
C C 0.0033 0.0016 'International Tables Vol C Tables 4.2.6.8 and 6.1.1.4'
H H 0.0000 0.0000 'International Tables Vol C Tables 4.2.6.8 and 6.1.1.4'
N N 0.0061 0.0033 'International Tables Vol C Tables 4.2.6.8 and 6.1.1.4'
O O 0.0106 0.0060 'International Tables Vol C Tables 4.2.6.8 and 6.1.1.4'
Zn Zn 0.2839 1.4301 'International Tables Vol C Tables 4.2.6.8 and 6.1.1.4'
S S 0.1246 0.1234 'International Tables Vol C Tables 4.2.6.8 and 6.1.1.4'

loop_
_geom_angle_atom_site_label_1
_geom_angle_atom_site_label_2
_geom_angle_atom_site_label_3
_geom_angle
_geom_angle_site_symmetry_1
_geom_angle_site_symmetry_3
O2 Zn1 O4 108.25(13) . 3_657
O2 Zn1 N8 110.15(12) . 1_545
O4 Zn1 N8 117.69(13) 3_657 1_545
O2 Zn1 N1 106.37(13) . .
O4 Zn1 N1 98.31(13) 3_657 .
N8 Zn1 N1 115.01(12) 1_545 .
O8 Zn2 O5 113.52(13) 3_566 .
O8 Zn2 N5 108.98(12) 3_566 .
O5 Zn2 N5 118.36(13) . .
O8 Zn2 N4 113.06(15) 3_566 3_567
O5 Zn2 N4 100.15(13) . 3_567
N5 Zn2 N4 101.91(14) . 3_567
N1 C1 N2 110.8(3) . .
N1 C1 H1 124.6 . .
N2 C1 H1 124.6 . .
C3 C2 N1 109.1(4) . .
C3 C2 H2 125.4 . .
N1 C2 H2 125.4 . .
C2 C3 N2 107.0(3) . .
C2 C3 H3 126.5 . .
N2 C3 H3 126.5 . .
N2 C4 C5 117.1(3) . .
N2 C4 H4A 108.0 . .
C5 C4 H4A 108.0 . .
N2 C4 H4B 108.0 . .
C5 C4 H4B 108.0 . .
H4A C4 H4B 107.3 . .
C14 C5 C4 110.8(3) . .
C14 C5 C6 108.5(3) . .
C4 C5 C6 105.7(3) . .
C14 C5 C10 109.0(3) . .
C4 C5 C10 115.0(3) . .
C6 C5 C10 107.6(3) . .
N3 C6 C5 115.6(3) . .
N3 C6 H6A 108.4 . .
C5 C6 H6A 108.4 . .
N3 C6 H6B 108.4 . .
C5 C6 H6B 108.4 . .
H6A C6 H6B 107.4 . .
N4 C7 N3 112.0(4) . .
N4 C7 H7 124.0 . .
N3 C7 H7 124.0 . .
C9 C8 N3 106.9(3) . .
C9 C8 H8 126.6 . .
N3 C8 H8 126.6 . .
C8 C9 N4 110.0(4) . .
C8 C9 H9 125.0 . .
N4 C9 H9 125.0 . .
C12 C13 N6 106.9(4) . .
C12 C13 H13 126.5 . .
N6 C13 H13 126.5 . .
C13 C12 N5 109.4(4) . .
C13 C12 H12 125.3 . .
N5 C12 H12 125.3 . .
N5 C11 N6 112.4(3) . .
N5 C11 H11 123.8 . .
N6 C11 H11 123.8 . .
N6 C10 C5 116.3(3) . .
N6 C10 H10A 108.2 . .
C5 C10 H10A 108.2 . .
N6 C10 H10B 108.2 . .
C5 C10 H10B 108.2 . .
H10A C10 H10B 107.4 . .
N7 C14 C5 115.0(3) . .
N7 C14 H14A 108.5 . .
C5 C14 H14A 108.5 . .
N7 C14 H14B 108.5 . .
C5 C14 H14B 108.5 . .
H14A C14 H14B 107.5 . .
N8 C15 N7 111.4(3) . .
N8 C15 H15 124.3 . .
N7 C15 H15 124.3 . .
C17 C16 N7 105.6(4) . .
C17 C16 H16 127.2 . .
N7 C16 H16 127.2 . .
C16 C17 N8 110.4(3) . .
C16 C17 H17 124.8 . .
N8 C17 H17 124.8 . .
C1 N1 C2 106.1(3) . .
C1 N1 Zn1 125.4(3) . .
C2 N1 Zn1 128.3(3) . .
C1 N2 C3 106.9(3) . .
C1 N2 C4 124.1(3) . .
C3 N2 C4 128.9(3) . .
C7 N3 C8 105.9(3) . .
C7 N3 C6 122.7(3) . .
C8 N3 C6 131.4(3) . .
C7 N4 C9 105.3(3) . .
C7 N4 Zn2 122.4(3) . 3_567
C9 N4 Zn2 130.9(3) . 3_567
C11 N5 C12 105.4(4) . .
C11 N5 Zn2 124.2(3) . .
C12 N5 Zn2 130.2(3) . .
C11 N6 C13 105.8(4) . .
C11 N6 C10 124.6(3) . .
C13 N6 C10 129.5(3) . .
C15 N7 C16 107.1(3) . .
C15 N7 C14 126.3(3) . .
C16 N7 C14 126.5(3) . .
C15 N8 C17 105.5(3) . .
C15 N8 Zn1 128.7(3) . 1_565
C17 N8 Zn1 125.6(2) . 1_565
S1 O2 Zn1 128.16(15) . .
S1 O4 Zn1 119.47(16) . 3_657
S2 O5 Zn2 129.27(17) . .
S2 O8 Zn2 134.36(18) . 3_566
O1 S1 O3 112.6(2) . .
O1 S1 O4 108.64(18) . .
O3 S1 O4 109.98(19) . .
O1 S1 O2 111.00(17) . .
O3 S1 O2 107.99(18) . .
O4 S1 O2 106.42(17) . .
O7 S2 O6 115.27(19) . .
O7 S2 O5 108.82(19) . .
O6 S2 O5 107.67(18) . .
O7 S2 O8 111.34(19) . .
O6 S2 O8 107.5(2) . .
O5 S2 O8 105.80(19) . .
H1C O1W H1D 107(4) . .
H2C O2W H2D 108(4) . .

loop_
_geom_bond_atom_site_label_1
_geom_bond_atom_site_label_2
_geom_bond_distance
_geom_bond_site_symmetry_2
Zn1 O2 1.960(3) .
Zn1 O4 1.965(3) 3_657
Zn1 N8 1.973(3) 1_545
Zn1 N1 1.982(3) .
Zn2 O8 1.920(3) 3_566
Zn2 O5 1.935(3) .
Zn2 N5 1.998(3) .
Zn2 N4 2.001(3) 3_567
C1 N1 1.325(5) .
C1 N2 1.339(4) .
C1 H1 0.9300 .
C2 C3 1.342(5) .
C2 N1 1.371(5) .
C2 H2 0.9300 .
C3 N2 1.374(5) .
C3 H3 0.9300 .
C4 N2 1.448(4) .
C4 C5 1.539(5) .
C4 H4A 0.9700 .
C4 H4B 0.9700 .
C5 C14 1.537(5) .
C5 C6 1.556(5) .
C5 C10 1.556(5) .
C6 N3 1.462(4) .
C6 H6A 0.9700 .
C6 H6B 0.9700 .
C7 N4 1.322(5) .
C7 N3 1.336(5) .
C7 H7 0.9300 .
C8 C9 1.342(5) .
C8 N3 1.371(5) .
C8 H8 0.9300 .
C9 N4 1.354(5) .
C9 H9 0.9300 .
C13 C12 1.346(6) .
C13 N6 1.373(5) .
C13 H13 0.9300 .
C12 N5 1.371(5) .
C12 H12 0.9300 .
C11 N5 1.307(5) .
C11 N6 1.340(4) .
C11 H11 0.9300 .
C10 N6 1.459(5) .
C10 H10A 0.9700 .
C10 H10B 0.9700 .
C14 N7 1.460(4) .
C14 H14A 0.9700 .
C14 H14B 0.9700 .
C15 N8 1.321(4) .
C15 N7 1.343(4) .
C15 H15 0.9300 .
C16 C17 1.354(5) .
C16 N7 1.379(4) .
C16 H16 0.9300 .
C17 N8 1.363(4) .
C17 H17 0.9300 .
N4 Zn2 2.001(3) 3_567
N8 Zn1 1.973(3) 1_565
O1 S1 1.445(3) .
O2 S1 1.499(3) .
O3 S1 1.448(3) .
O4 S1 1.486(3) .
O4 Zn1 1.965(3) 3_657
O5 S2 1.491(3) .
O6 S2 1.437(2) .
O7 S2 1.430(3) .
O8 S2 1.493(3) .
O8 Zn2 1.920(3) 3_566
O1W H1C 0.862(19) .
O1W H1D 0.849(19) .
O2W H2C 0.862(19) .
O2W H2D 0.862(19) .

loop_
_geom_hbond_atom_site_label_D
_geom_hbond_atom_site_label_H
_geom_hbond_atom_site_label_A
_geom_hbond_distance_DH
_geom_hbond_distance_HA
_geom_hbond_distance_DA
_geom_hbond_angle_DHA
_geom_hbond_site_symmetry_A
O1W H1D O1 0.849(19) 2.05(3) 2.860(4) 160(5) 4
O2W H2D O1 0.862(19) 2.07(2) 2.927(4) 170(4) .

loop_
_geom_torsion_atom_site_label_1
_geom_torsion_atom_site_label_2
_geom_torsion_atom_site_label_3
_geom_torsion_atom_site_label_4
_geom_torsion
_geom_torsion_site_symmetry_1
_geom_torsion_site_symmetry_4
N1 C2 C3 N2 0.2(5) . .
N2 C4 C5 C14 -83.2(4) . .
N2 C4 C5 C6 159.4(3) . .
N2 C4 C5 C10 40.9(5) . .
C14 C5 C6 N3 157.3(3) . .
C4 C5 C6 N3 -83.8(4) . .
C10 C5 C6 N3 39.6(4) . .
N3 C8 C9 N4 -0.5(5) . .
N6 C13 C12 N5 0.1(5) . .
C14 C5 C10 N6 26.0(4) . .
C4 C5 C10 N6 -99.1(4) . .
C6 C5 C10 N6 143.5(3) . .
C4 C5 C14 N7 -62.6(4) . .
C6 C5 C14 N7 53.0(4) . .
C10 C5 C14 N7 169.9(3) . .
N7 C16 C17 N8 0.6(5) . .
N2 C1 N1 C2 1.7(4) . .
N2 C1 N1 Zn1 -174.5(2) . .
C3 C2 N1 C1 -1.2(4) . .
C3 C2 N1 Zn1 174.9(3) . .
O2 Zn1 N1 C1 -71.9(3) . .
O4 Zn1 N1 C1 176.2(3) 3_657 .
N8 Zn1 N1 C1 50.3(4) 1_545 .
O2 Zn1 N1 C2 112.7(3) . .
O4 Zn1 N1 C2 0.8(3) 3_657 .
N8 Zn1 N1 C2 -125.1(3) 1_545 .
N1 C1 N2 C3 -1.6(4) . .
N1 C1 N2 C4 -177.2(3) . .
C2 C3 N2 C1 0.8(4) . .
C2 C3 N2 C4 176.1(3) . .
C5 C4 N2 C1 -95.2(4) . .
C5 C4 N2 C3 90.3(5) . .
N4 C7 N3 C8 0.2(5) . .
N4 C7 N3 C6 -179.4(3) . .
C9 C8 N3 C7 0.2(5) . .
C9 C8 N3 C6 179.7(4) . .
C5 C6 N3 C7 -124.6(4) . .
C5 C6 N3 C8 55.9(5) . .
N3 C7 N4 C9 -0.5(5) . .
N3 C7 N4 Zn2 167.4(3) . 3_567
C8 C9 N4 C7 0.6(5) . .
C8 C9 N4 Zn2 -165.9(3) . 3_567
N6 C11 N5 C12 0.6(5) . .
N6 C11 N5 Zn2 176.9(2) . .
C13 C12 N5 C11 -0.4(5) . .
C13 C12 N5 Zn2 -176.5(3) . .
O8 Zn2 N5 C11 90.5(3) 3_566 .
O5 Zn2 N5 C11 -137.8(3) . .
N4 Zn2 N5 C11 -29.3(3) 3_567 .
O8 Zn2 N5 C12 -94.2(3) 3_566 .
O5 Zn2 N5 C12 37.5(4) . .
N4 Zn2 N5 C12 146.1(3) 3_567 .
N5 C11 N6 C13 -0.6(4) . .
N5 C11 N6 C10 -177.8(3) . .
C12 C13 N6 C11 0.3(4) . .
C12 C13 N6 C10 177.3(4) . .
C5 C10 N6 C11 -98.7(4) . .
C5 C10 N6 C13 84.8(5) . .
N8 C15 N7 C16 0.7(5) . .
N8 C15 N7 C14 177.4(3) . .
C17 C16 N7 C15 -0.8(5) . .
C17 C16 N7 C14 -177.5(4) . .
C5 C14 N7 C15 98.8(4) . .
C5 C14 N7 C16 -85.1(4) . .
N7 C15 N8 C17 -0.3(5) . .
N7 C15 N8 Zn1 175.2(3) . 1_565
C16 C17 N8 C15 -0.2(5) . .
C16 C17 N8 Zn1 -175.9(3) . 1_565
O4 Zn1 O2 S1 -127.0(2) 3_657 .
N8 Zn1 O2 S1 2.9(3) 1_545 .
N1 Zn1 O2 S1 128.2(2) . .
O8 Zn2 O5 S2 68.9(3) 3_566 .
N5 Zn2 O5 S2 -60.8(3) . .
N4 Zn2 O5 S2 -170.3(3) 3_567 .
Zn1 O4 S1 O1 140.1(2) 3_657 .
Zn1 O4 S1 O3 -96.2(2) 3_657 .
Zn1 O4 S1 O2 20.5(2) 3_657 .
Zn1 O2 S1 O1 -43.5(3) . .
Zn1 O2 S1 O3 -167.4(2) . .
Zn1 O2 S1 O4 74.5(2) . .
Zn2 O5 S2 O7 17.5(3) . .
Zn2 O5 S2 O6 143.1(2) . .
Zn2 O5 S2 O8 -102.3(3) . .
Zn2 O8 S2 O7 -43.9(4) 3_566 .
Zn2 O8 S2 O6 -171.0(3) 3_566 .
Zn2 O8 S2 O5 74.2(3) 3_566 .
